data_7036815
loop_
_publ_author_name
'Ksi\;a\.zek, Maria'
'Kusz, Joachim'
'Bia\/lo\'nska, Agata'
'Bronisz, Robert'
'Weselski, Marek'

_publ_section_title
;
 Influence of conformational changes on spin crossover properties and
 superstructure formation in 2D coordination polymers
 [Fe(hbtz)2(RCN)2](ClO4)2.
;
_journal_issue 42
_journal_name_full 'Dalton transactions (Cambridge, England : 2003)'
_journal_page_first 18563
_journal_page_last 18575
_journal_paper_doi 10.1039/c5dt03249k
_journal_volume 44
_journal_year 2015
_chemical_formula_moiety 'C22 H38 Fe N18, 2(Cl O4)'
_chemical_formula_sum 'C22 H38 Cl2 Fe N18 O8'
_chemical_formula_weight 809.45
_chemical_name_systematic
;
catena-[bis(\m~2~-1,6-di(tetrazol-2-yl)hexane)-bis(propionitrile)]
-iron(II) diperchlorate
;
_space_group_IT_number 2
_symmetry_cell_setting triclinic
_symmetry_space_group_name_Hall '-P 1'
_symmetry_space_group_name_H-M 'P -1'
_atom_sites_solution_hydrogens geom
_atom_sites_solution_primary direct
_atom_sites_solution_secondary difmap
_audit_creation_method SHELXL-97
_audit_update_record
;
2012-02-19 deposited with the CCDC.
2015-10-08 downloaded from the CCDC.
;
_cell_angle_alpha 89.74(3)
_cell_angle_beta 68.55(4)
_cell_angle_gamma 66.06(3)
_cell_formula_units_Z 1
_cell_length_a 9.454(2)
_cell_length_b 9.637(2)
_cell_length_c 11.621(4)
_cell_measurement_reflns_used 4604
_cell_measurement_temperature 200(2)
_cell_measurement_theta_max 28.63
_cell_measurement_theta_min 2.84
_cell_volume 887.7(6)
_computing_cell_refinement
;
CrysAlis RED, Oxford Diffraction Ltd.,
Version 1.171.33.52 (release 06-11-2009 CrysAlis171 .NET)
(compiled Nov 6 2009,16:24:50)
;
_computing_data_collection
;
CrysAlis CCD, Oxford Diffraction Ltd.,
Version 1.171.33.52 (release 06-11-2009 CrysAlis171 .NET)
(compiled Nov 6 2009,16:24:50)
;
_computing_data_reduction
;
CrysAlis RED, Oxford Diffraction Ltd.,
Version 1.171.33.52 (release 06-11-2009 CrysAlis171 .NET)
(compiled Nov 6 2009,16:24:50)
;
_computing_structure_refinement
;
SHELXL-97 (Sheldrick, G. M. (2008). <i>Acta Cryst.</i> <b>A64</b>, 112-122.)
;
_computing_structure_solution
;
SHELXS-97 (Sheldrick, G. M. (2008). <i>Acta Cryst.</i> <b>A64</b>, 112-122.)
;
_diffrn_ambient_temperature 200(2)
_diffrn_measured_fraction_theta_full 0.987
_diffrn_measured_fraction_theta_max 0.987
_diffrn_measurement_device_type 'Kuma KM4CCD'
_diffrn_measurement_method '\w scan'
_diffrn_radiation_monochromator graphite
_diffrn_radiation_source 'fine-focus sealed tube'
_diffrn_radiation_type MoK\a
_diffrn_radiation_wavelength 0.71073
_diffrn_reflns_av_R_equivalents 0.0255
_diffrn_reflns_av_sigmaI/netI 0.0361
_diffrn_reflns_limit_h_max 12
_diffrn_reflns_limit_h_min -12
_diffrn_reflns_limit_k_max 11
_diffrn_reflns_limit_k_min -12
_diffrn_reflns_limit_l_max 14
_diffrn_reflns_limit_l_min -14
_diffrn_reflns_number 7719
_diffrn_reflns_theta_full 27.00
_diffrn_reflns_theta_max 27.00
_diffrn_reflns_theta_min 2.85
_diffrn_standards_number 0
_exptl_absorpt_coefficient_mu 0.646
_exptl_absorpt_correction_T_max 0.971
_exptl_absorpt_correction_T_min 0.863
_exptl_absorpt_correction_type analytical
_exptl_absorpt_process_details
;
CrysAlis RED, Oxford Diffraction Ltd.,
Version 1.171.33.52 (release 06-11-2009 CrysAlis171 .NET)
(compiled Nov 6 2009,16:24:50)
Analytical numeric absorption correction using a multifaceted crystal
model based on expressions derived by R.C. Clark & J.S. Reid.
(Clark, R. C. & Reid, J. S. (1995). Acta Cryst. A51, 887-897)
;
_exptl_crystal_colour colorless
_exptl_crystal_density_diffrn 1.514
_exptl_crystal_density_method 'not measured'
_exptl_crystal_description plate
_exptl_crystal_F_000 420
_exptl_crystal_size_max 0.32
_exptl_crystal_size_mid 0.18
_exptl_crystal_size_min 0.05
_refine_diff_density_max 0.261
_refine_diff_density_min -0.256
_refine_diff_density_rms 0.053
_refine_ls_extinction_method none
_refine_ls_goodness_of_fit_ref 1.009
_refine_ls_hydrogen_treatment constr
_refine_ls_matrix_type full
_refine_ls_number_parameters 271
_refine_ls_number_reflns 3839
_refine_ls_number_restraints 24
_refine_ls_restrained_S_all 1.010
_refine_ls_R_factor_all 0.0477
_refine_ls_R_factor_gt 0.0323
_refine_ls_shift/su_max 0.001
_refine_ls_shift/su_mean 0.000
_refine_ls_structure_factor_coef Fsqd
_refine_ls_weighting_details 'calc w=1/[\s^2^(Fo^2^)+(0.0502P)^2^+0.0000P] where P=(Fo^2^+2Fc^2^)/3'
_refine_ls_weighting_scheme calc
_refine_ls_wR_factor_gt 0.0803
_refine_ls_wR_factor_ref 0.0851
_reflns_number_gt 2908
_reflns_number_total 3839
_reflns_threshold_expression >2sigma(I)
_cod_data_source_file c5dt03249k2.cif
_cod_data_source_block 3_200_down
_cod_depositor_comments 'Adding full bibliography for 7036814--7036817.cif.'
_cod_database_code 7036815

loop_
_symmetry_equiv_pos_as_xyz
'x, y, z'
'-x, -y, -z'

loop_
_atom_site_label
_atom_site_type_symbol
_atom_site_fract_x
_atom_site_fract_y
_atom_site_fract_z
_atom_site_U_iso_or_equiv
_atom_site_adp_type
_atom_site_occupancy
_atom_site_symmetry_multiplicity
_atom_site_calc_flag
_atom_site_refinement_flags
_atom_site_disorder_assembly
_atom_site_disorder_group
Fe1 Fe 0.0000 0.5000 0.0000 0.02441(11) Uani 1 2 d S . .
Cl1 Cl 0.29809(6) 0.93965(5) 0.24549(4) 0.03570(13) Uani 1 1 d . . .
O1 O 0.2233(7) 0.9723(10) 0.1524(4) 0.0601(17) Uani 0.73(2) 1 d P A 1
O2 O 0.4705(6) 0.9108(7) 0.1863(10) 0.0532(16) Uani 0.73(2) 1 d P A 1
O3 O 0.2901(10) 0.8035(10) 0.2892(9) 0.0575(15) Uani 0.73(2) 1 d P A 1
O4 O 0.2047(10) 1.0658(7) 0.3437(9) 0.0653(17) Uani 0.73(2) 1 d P A 1
O11 O 0.254(2) 1.017(2) 0.1573(14) 0.063(3) Uani 0.27(2) 1 d PU A 2
O12 O 0.4645(17) 0.9307(17) 0.2352(19) 0.045(3) Uani 0.27(2) 1 d PU A 2
O13 O 0.307(3) 0.792(2) 0.243(2) 0.059(4) Uani 0.27(2) 1 d PU A 2
O14 O 0.1805(18) 1.022(3) 0.3729(13) 0.058(4) Uani 0.27(2) 1 d PU A 2
N1 N 0.1364(2) 0.02712(18) -0.12949(16) 0.0400(4) Uani 1 1 d . . .
N2 N 0.10291(18) 0.10154(17) -0.21951(14) 0.0306(3) Uani 1 1 d . . .
N3 N 0.05032(18) 0.25037(17) -0.19584(14) 0.0311(3) Uani 1 1 d . . .
N4 N 0.04813(18) 0.27771(17) -0.08298(13) 0.0291(3) Uani 1 1 d . . .
C1 C 0.1343(2) 0.0212(2) -0.33939(18) 0.0382(5) Uani 1 1 d . . .
H1A H 0.0797 0.0966 -0.3857 0.046 Uiso 1 1 calc R . .
H1B H 0.0845 -0.0532 -0.3236 0.046 Uiso 1 1 calc R . .
C2 C 0.3226(2) -0.0635(2) -0.41795(18) 0.0375(5) Uani 1 1 d . . .
H2A H 0.3766 -0.1356 -0.3694 0.045 Uiso 1 1 calc R . .
H2B H 0.3409 -0.1253 -0.4943 0.045 Uiso 1 1 calc R . .
C3 C 0.4074(2) 0.0430(2) -0.45674(19) 0.0365(4) Uani 1 1 d . . .
H3A H 0.3974 0.0988 -0.3807 0.044 Uiso 1 1 calc R . .
H3B H 0.3483 0.1202 -0.4998 0.044 Uiso 1 1 calc R . .
C4 C 0.0998(2) 0.1414(2) -0.04534(18) 0.0368(4) Uani 1 1 d . . .
H4 H 0.1092 0.1282 0.0330 0.044 Uiso 1 1 calc R . .
N11 N -0.36529(18) 0.54628(18) 0.37029(15) 0.0354(4) Uani 1 1 d . . .
N12 N -0.22275(17) 0.43301(16) 0.36713(13) 0.0260(3) Uani 1 1 d . . .
N13 N -0.09615(18) 0.39187(16) 0.25734(13) 0.0300(3) Uani 1 1 d . . .
N14 N -0.15672(18) 0.48059(16) 0.18318(13) 0.0283(3) Uani 1 1 d . . .
C11 C -0.2045(2) 0.3707(2) 0.47852(17) 0.0311(4) Uani 1 1 d . . .
H11A H -0.0933 0.2808 0.4535 0.037 Uiso 1 1 calc R . .
H11B H -0.2930 0.3355 0.5194 0.037 Uiso 1 1 calc R . .
C12 C -0.2191(2) 0.4922(2) 0.57072(17) 0.0340(4) Uani 1 1 d . . .
H12A H -0.2054 0.4464 0.6446 0.041 Uiso 1 1 calc R . .
H12B H -0.3341 0.5776 0.6001 0.041 Uiso 1 1 calc R . .
C13 C -0.0909(2) 0.5587(2) 0.51764(18) 0.0321(4) Uani 1 1 d . . .
H13A H -0.1021 0.6020 0.4423 0.039 Uiso 1 1 calc R . .
H13B H -0.1179 0.6443 0.5807 0.039 Uiso 1 1 calc R . .
C14 C -0.3191(2) 0.5724(2) 0.25410(17) 0.0329(4) Uani 1 1 d . . .
H14 H -0.3927 0.6479 0.2238 0.039 Uiso 1 1 calc R . .
N20 N 0.21721(19) 0.39146(18) 0.04355(14) 0.0335(4) Uani 1 1 d . . .
C20 C 0.3265(2) 0.3267(2) 0.07280(17) 0.0311(4) Uani 1 1 d . . .
C21 C 0.4661(2) 0.2475(2) 0.11060(19) 0.0374(4) Uani 1 1 d . . .
H21A H 0.5357 0.1421 0.0614 0.045 Uiso 1 1 calc R . .
H21B H 0.4207 0.2386 0.2003 0.045 Uiso 1 1 calc R . .
C22 C 0.5765(3) 0.3316(3) 0.0910(2) 0.0521(6) Uani 1 1 d . . .
H22A H 0.6684 0.2750 0.1178 0.078 Uiso 1 1 calc R . .
H22B H 0.5085 0.4355 0.1406 0.078 Uiso 1 1 calc R . .
H22C H 0.6239 0.3385 0.0019 0.078 Uiso 1 1 calc R . .

loop_
_atom_site_aniso_label
_atom_site_aniso_U_11
_atom_site_aniso_U_22
_atom_site_aniso_U_33
_atom_site_aniso_U_23
_atom_site_aniso_U_13
_atom_site_aniso_U_12
Fe1 0.02350(19) 0.02471(19) 0.02232(19) 0.00169(14) -0.00869(14) -0.00831(15)
Cl1 0.0331(3) 0.0323(2) 0.0345(3) 0.00714(19) -0.0142(2) -0.00688(19)
O1 0.055(2) 0.081(3) 0.0381(16) 0.0153(18) -0.0295(15) -0.0142(18)
O2 0.0372(14) 0.054(2) 0.067(4) 0.020(2) -0.017(2) -0.0218(13)
O3 0.060(2) 0.052(3) 0.072(4) 0.033(3) -0.031(3) -0.032(2)
O4 0.064(3) 0.044(2) 0.062(3) -0.0173(18) -0.024(3) 0.0001(16)
O11 0.072(6) 0.072(7) 0.066(5) 0.029(4) -0.057(5) -0.024(4)
O12 0.042(4) 0.053(4) 0.047(6) 0.012(4) -0.025(4) -0.021(3)
O13 0.063(5) 0.042(4) 0.078(9) 0.012(6) -0.031(7) -0.027(4)
O14 0.051(4) 0.081(8) 0.036(5) -0.002(4) -0.018(3) -0.022(5)
N1 0.0511(10) 0.0314(9) 0.0399(10) 0.0096(7) -0.0192(8) -0.0192(8)
N2 0.0294(8) 0.0286(8) 0.0331(8) 0.0023(7) -0.0108(7) -0.0133(7)
N3 0.0345(8) 0.0293(8) 0.0283(8) 0.0021(6) -0.0128(7) -0.0124(7)
N4 0.0297(8) 0.0307(8) 0.0249(8) 0.0049(6) -0.0093(6) -0.0126(7)
C1 0.0388(11) 0.0388(11) 0.0393(11) -0.0052(9) -0.0133(9) -0.0208(9)
C2 0.0398(11) 0.0311(10) 0.0365(11) -0.0040(8) -0.0106(9) -0.0146(9)
C3 0.0349(10) 0.0301(10) 0.0409(11) -0.0037(8) -0.0122(9) -0.0131(8)
C4 0.0438(11) 0.0339(10) 0.0328(10) 0.0101(8) -0.0160(9) -0.0165(9)
N11 0.0247(8) 0.0380(9) 0.0347(9) 0.0067(7) -0.0083(7) -0.0086(7)
N12 0.0230(7) 0.0258(7) 0.0267(8) 0.0016(6) -0.0070(6) -0.0109(6)
N13 0.0293(8) 0.0279(8) 0.0279(8) 0.0029(6) -0.0088(7) -0.0100(6)
N14 0.0273(8) 0.0268(8) 0.0296(8) 0.0028(6) -0.0124(6) -0.0097(6)
C11 0.0343(10) 0.0311(10) 0.0304(10) 0.0098(8) -0.0114(8) -0.0177(8)
C12 0.0338(10) 0.0382(10) 0.0287(10) 0.0029(8) -0.0105(8) -0.0161(8)
C13 0.0352(10) 0.0263(9) 0.0350(10) 0.0021(8) -0.0151(8) -0.0125(8)
C14 0.0275(9) 0.0339(10) 0.0337(10) 0.0058(8) -0.0122(8) -0.0101(8)
N20 0.0325(8) 0.0354(9) 0.0306(8) 0.0045(7) -0.0113(7) -0.0140(7)
C20 0.0335(10) 0.0299(9) 0.0289(10) 0.0041(8) -0.0104(8) -0.0146(8)
C21 0.0396(11) 0.0359(11) 0.0389(11) 0.0077(8) -0.0207(9) -0.0141(9)
C22 0.0443(12) 0.0506(13) 0.0778(17) 0.0186(12) -0.0373(12) -0.0242(11)

loop_
_atom_type_symbol
_atom_type_description
_atom_type_scat_dispersion_real
_atom_type_scat_dispersion_imag
_atom_type_scat_source
C C 0.0033 0.0016 'International Tables Vol C Tables 4.2.6.8 and 6.1.1.4'
H H 0.0000 0.0000 'International Tables Vol C Tables 4.2.6.8 and 6.1.1.4'
N N 0.0061 0.0033 'International Tables Vol C Tables 4.2.6.8 and 6.1.1.4'
Cl Cl 0.1484 0.1585 'International Tables Vol C Tables 4.2.6.8 and 6.1.1.4'
O O 0.0106 0.0060 'International Tables Vol C Tables 4.2.6.8 and 6.1.1.4'
Fe Fe 0.3463 0.8444 'International Tables Vol C Tables 4.2.6.8 and 6.1.1.4'

loop_
_geom_angle_atom_site_label_1
_geom_angle_atom_site_label_2
_geom_angle_atom_site_label_3
_geom_angle
_geom_angle_site_symmetry_1
_geom_angle_site_symmetry_3
N20 Fe1 N20 180.00(13) . 2_565
N20 Fe1 N4 90.85(7) . 2_565
N20 Fe1 N4 89.15(7) 2_565 2_565
N20 Fe1 N4 89.15(7) . .
N20 Fe1 N4 90.85(7) 2_565 .
N4 Fe1 N4 180.00(4) 2_565 .
N20 Fe1 N14 89.79(7) . .
N20 Fe1 N14 90.21(7) 2_565 .
N4 Fe1 N14 87.34(7) 2_565 .
N4 Fe1 N14 92.66(7) . .
N20 Fe1 N14 90.21(7) . 2_565
N20 Fe1 N14 89.79(7) 2_565 2_565
N4 Fe1 N14 92.66(7) 2_565 2_565
N4 Fe1 N14 87.34(7) . 2_565
N14 Fe1 N14 180.00(8) . 2_565
O11 Cl1 O13 115.6(8) . .
O11 Cl1 O4 96.5(6) . .
O13 Cl1 O4 129.9(7) . .
O11 Cl1 O2 94.5(7) . .
O13 Cl1 O2 102.7(9) . .
O4 Cl1 O2 112.5(3) . .
O11 Cl1 O3 132.6(9) . .
O13 Cl1 O3 20.5(8) . .
O4 Cl1 O3 111.0(3) . .
O2 Cl1 O3 108.5(4) . .
O11 Cl1 O1 25.0(8) . .
O13 Cl1 O1 92.0(8) . .
O4 Cl1 O1 108.1(3) . .
O2 Cl1 O1 108.9(3) . .
O3 Cl1 O1 107.7(4) . .
O11 Cl1 O14 111.9(10) . .
O13 Cl1 O14 105.8(7) . .
O4 Cl1 O14 24.2(7) . .
O2 Cl1 O14 126.6(6) . .
O3 Cl1 O14 87.1(8) . .
O1 Cl1 O14 114.2(7) . .
O11 Cl1 O12 109.6(8) . .
O13 Cl1 O12 108.9(11) . .
O4 Cl1 O12 93.5(6) . .
O2 Cl1 O12 22.6(4) . .
O3 Cl1 O12 106.5(6) . .
O1 Cl1 O12 128.8(5) . .
O14 Cl1 O12 104.4(8) . .
C4 N1 N2 101.49(15) . .
N3 N2 N1 114.63(15) . .
N3 N2 C1 122.88(16) . .
N1 N2 C1 122.35(15) . .
N2 N3 N4 105.09(15) . .
N3 N4 C4 106.48(15) . .
N3 N4 Fe1 123.03(12) . .
C4 N4 Fe1 130.02(13) . .
N2 C1 C2 110.41(16) . .
N2 C1 H1A 109.6 . .
C2 C1 H1A 109.6 . .
N2 C1 H1B 109.6 . .
C2 C1 H1B 109.6 . .
H1A C1 H1B 108.1 . .
C3 C2 C1 113.37(16) . .
C3 C2 H2A 108.9 . .
C1 C2 H2A 108.9 . .
C3 C2 H2B 108.9 . .
C1 C2 H2B 108.9 . .
H2A C2 H2B 107.7 . .
C2 C3 C3 112.47(19) . 2_654
C2 C3 H3A 109.1 . .
C3 C3 H3A 109.1 2_654 .
C2 C3 H3B 109.1 . .
C3 C3 H3B 109.1 2_654 .
H3A C3 H3B 107.8 . .
N1 C4 N4 112.30(17) . .
N1 C4 H4 123.8 . .
N4 C4 H4 123.8 . .
C14 N11 N12 101.74(15) . .
N13 N12 N11 113.84(15) . .
N13 N12 C11 122.80(14) . .
N11 N12 C11 123.10(14) . .
N12 N13 N14 105.65(14) . .
N13 N14 C14 106.27(15) . .
N13 N14 Fe1 123.59(11) . .
C14 N14 Fe1 128.73(13) . .
N12 C11 C12 110.61(15) . .
N12 C11 H11A 109.5 . .
C12 C11 H11A 109.5 . .
N12 C11 H11B 109.5 . .
C12 C11 H11B 109.5 . .
H11A C11 H11B 108.1 . .
C11 C12 C13 114.57(15) . .
C11 C12 H12A 108.6 . .
C13 C12 H12A 108.6 . .
C11 C12 H12B 108.6 . .
C13 C12 H12B 108.6 . .
H12A C12 H12B 107.6 . .
C13 C13 C12 113.69(19) 2_566 .
C13 C13 H13A 108.8 2_566 .
C12 C13 H13A 108.8 . .
C13 C13 H13B 108.8 2_566 .
C12 C13 H13B 108.8 . .
H13A C13 H13B 107.7 . .
N11 C14 N14 112.49(17) . .
N11 C14 H14 123.8 . .
N14 C14 H14 123.8 . .
C20 N20 Fe1 174.22(15) . .
N20 C20 C21 178.64(19) . .
C20 C21 C22 112.03(16) . .
C20 C21 H21A 109.2 . .
C22 C21 H21A 109.2 . .
C20 C21 H21B 109.2 . .
C22 C21 H21B 109.2 . .
H21A C21 H21B 107.9 . .
C21 C22 H22A 109.5 . .
C21 C22 H22B 109.5 . .
H22A C22 H22B 109.5 . .
C21 C22 H22C 109.5 . .
H22A C22 H22C 109.5 . .
H22B C22 H22C 109.5 . .

loop_
_geom_bond_atom_site_label_1
_geom_bond_atom_site_label_2
_geom_bond_distance
_geom_bond_site_symmetry_2
Fe1 N20 2.1399(17) .
Fe1 N20 2.1399(17) 2_565
Fe1 N4 2.1523(16) 2_565
Fe1 N4 2.1523(16) .
Fe1 N14 2.1625(18) .
Fe1 N14 2.1625(18) 2_565
Cl1 O11 1.354(14) .
Cl1 O13 1.39(2) .
Cl1 O4 1.401(5) .
Cl1 O2 1.422(5) .
Cl1 O3 1.426(8) .
Cl1 O1 1.465(6) .
Cl1 O14 1.467(13) .
Cl1 O12 1.500(13) .
N1 C4 1.320(2) .
N1 N2 1.327(2) .
N2 N3 1.306(2) .
N2 C1 1.466(2) .
N3 N4 1.330(2) .
N4 C4 1.337(2) .
C1 C2 1.519(3) .
C1 H1A 0.9900 .
C1 H1B 0.9900 .
C2 C3 1.516(3) .
C2 H2A 0.9900 .
C2 H2B 0.9900 .
C3 C3 1.518(4) 2_654
C3 H3A 0.9900 .
C3 H3B 0.9900 .
C4 H4 0.9500 .
N11 C14 1.316(2) .
N11 N12 1.334(2) .
N12 N13 1.311(2) .
N12 C11 1.462(2) .
N13 N14 1.326(2) .
N14 C14 1.341(2) .
C11 C12 1.520(2) .
C11 H11A 0.9900 .
C11 H11B 0.9900 .
C12 C13 1.530(3) .
C12 H12A 0.9900 .
C12 H12B 0.9900 .
C13 C13 1.521(4) 2_566
C13 H13A 0.9900 .
C13 H13B 0.9900 .
C14 H14 0.9500 .
N20 C20 1.142(2) .
C20 C21 1.456(3) .
C21 C22 1.519(3) .
C21 H21A 0.9900 .
C21 H21B 0.9900 .
C22 H22A 0.9800 .
C22 H22B 0.9800 .
C22 H22C 0.9800 .

loop_
_geom_torsion_atom_site_label_1
_geom_torsion_atom_site_label_2
_geom_torsion_atom_site_label_3
_geom_torsion_atom_site_label_4
_geom_torsion
_geom_torsion_site_symmetry_1
_geom_torsion_site_symmetry_4
C4 N1 N2 N3 0.3(2) . .
C4 N1 N2 C1 176.14(16) . .
N1 N2 N3 N4 -0.1(2) . .
C1 N2 N3 N4 -175.86(14) . .
N2 N3 N4 C4 -0.22(18) . .
N2 N3 N4 Fe1 172.62(10) . .
N20 Fe1 N4 N3 -131.23(13) . .
N20 Fe1 N4 N3 48.77(13) 2_565 .
N4 Fe1 N4 N3 128(100) 2_565 .
N14 Fe1 N4 N3 139.02(13) . .
N14 Fe1 N4 N3 -40.98(13) 2_565 .
N20 Fe1 N4 C4 39.78(16) . .
N20 Fe1 N4 C4 -140.22(16) 2_565 .
N4 Fe1 N4 C4 -61(100) 2_565 .
N14 Fe1 N4 C4 -49.97(16) . .
N14 Fe1 N4 C4 130.03(16) 2_565 .
N3 N2 C1 C2 104.6(2) . .
N1 N2 C1 C2 -70.9(2) . .
N2 C1 C2 C3 -64.4(2) . .
C1 C2 C3 C3 -175.6(2) . 2_654
N2 N1 C4 N4 -0.4(2) . .
N3 N4 C4 N1 0.4(2) . .
Fe1 N4 C4 N1 -171.72(12) . .
C14 N11 N12 N13 0.45(19) . .
C14 N11 N12 C11 174.74(15) . .
N11 N12 N13 N14 -0.53(19) . .
C11 N12 N13 N14 -174.84(14) . .
N12 N13 N14 C14 0.37(18) . .
N12 N13 N14 Fe1 167.86(10) . .
N20 Fe1 N14 N13 -14.15(13) . .
N20 Fe1 N14 N13 165.85(13) 2_565 .
N4 Fe1 N14 N13 -105.01(14) 2_565 .
N4 Fe1 N14 N13 74.99(14) . .
N14 Fe1 N14 N13 113(100) 2_565 .
N20 Fe1 N14 C14 150.39(15) . .
N20 Fe1 N14 C14 -29.61(15) 2_565 .
N4 Fe1 N14 C14 59.53(15) 2_565 .
N4 Fe1 N14 C14 -120.47(15) . .
N14 Fe1 N14 C14 -82(100) 2_565 .
N13 N12 C11 C12 108.64(18) . .
N11 N12 C11 C12 -65.1(2) . .
N12 C11 C12 C13 -57.9(2) . .
C11 C12 C13 C13 -64.7(3) . 2_566
N12 N11 C14 N14 -0.2(2) . .
N13 N14 C14 N11 -0.1(2) . .
Fe1 N14 C14 N11 -166.73(13) . .
N20 Fe1 N20 C20 -42(5) 2_565 .
N4 Fe1 N20 C20 119.3(15) 2_565 .
N4 Fe1 N20 C20 -60.7(15) . .
N14 Fe1 N20 C20 32.0(15) . .
N14 Fe1 N20 C20 -148.0(15) 2_565 .
Fe1 N20 C20 C21 -136(8) . .
N20 C20 C21 C22 -25(8) . .
